data_2311853
loop_
_publ_author_name
'Keikha, Mojtaba'
'Pourayoubi, Mehrdad'
'Tarahhomi, Atekeh'
'van der Lee, Arie'

_publ_section_title
;
 Syntheses and structures of four new mixed-amide phosphoric triamides.
;
_journal_coeditor_code FP3025
_journal_issue 'Pt 3'
_journal_name_full 'Acta crystallographica. Section C, Structural chemistry'
_journal_page_first 251
_journal_page_last 259
_journal_paper_doi 10.1107/S2053229616001595
_journal_volume 72
_journal_year 2016
_chemical_formula_iupac 'C12 H26 N3 O P'
_chemical_formula_moiety 'C12 H26 N3 O P'
_chemical_formula_sum 'C12 H26 N3 O P'
_chemical_formula_weight 259.33
_chemical_name_systematic
;
2-[Cyclohexyl(methyl)amino]-5,5-dimethyl-1,3,2\l^5^-diazaphosphinan-2-one
;
_space_group_IT_number 19
_space_group_name_Hall 'P 2ac 2ab'
_space_group_name_H-M_alt 'P 21 21 21'
_symmetry_cell_setting orthorhombic
_symmetry_space_group_name_Hall 'P 2ac 2ab'
_symmetry_space_group_name_H-M 'P 21 21 21'
_atom_sites_solution_hydrogens difmap
_atom_sites_solution_primary other
_audit_creation_method CRYSTALS_ver_14.40
_cell_angle_alpha 90
_cell_angle_beta 90
_cell_angle_gamma 90
_cell_formula_units_Z 4
_cell_length_a 6.3318(3)
_cell_length_b 10.3065(5)
_cell_length_c 23.1616(10)
_cell_measurement_reflns_used 4337
_cell_measurement_temperature 175
_cell_measurement_theta_max 28.7460
_cell_measurement_theta_min 2.1670
_cell_volume 1511.50(12)
_computing_cell_refinement
;
<i>CrysAlis PRO</i> (Agilent, 2011)
;
_computing_data_collection
;
<i>CrysAlis PRO</i> (Agilent, 2011)
;
_computing_data_reduction
;
<i>CrysAlis PRO</i> (Agilent, 2011)
;
_computing_molecular_graphics
;
<i>PLATON</i> (Spek, 2009) and
<i>Mercury</i> (Macrae <i>et al.</i>, 2008)
;
_computing_publication_material
;
<i>CRYSTALS</i> (Betteridge <i>et al.</i>,  2003) and
<i>enCIFer</i> (Allen <i>et al.</i>, 2004)
;
_computing_structure_refinement
;
<i>CRYSTALS</i> (Betteridge <i>et al.</i>,  2003)
;
_computing_structure_solution
;
<i>SUPERFLIP</i> (Palatinus & Chapuis, 2007)
;
_diffrn_ambient_temperature 175
_diffrn_detector_area_resol_mean 16.0143
_diffrn_measured_fraction_theta_full 0.984
_diffrn_measured_fraction_theta_max 0.922
_diffrn_measurement_device Area
_diffrn_measurement_device_type 'Agilent Xcalibur (Sapphire3 Gemini)'
_diffrn_measurement_method '\w scans'
_diffrn_radiation_monochromator graphite
_diffrn_radiation_source 'Enhance (Mo) X-ray Source'
_diffrn_radiation_type 'Mo K\a'
_diffrn_radiation_wavelength 0.71073
_diffrn_reflns_av_R_equivalents 0.071
_diffrn_reflns_av_sigmaI/netI 0.0746
_diffrn_reflns_limit_h_max 8
_diffrn_reflns_limit_h_min -8
_diffrn_reflns_limit_k_max 13
_diffrn_reflns_limit_k_min -11
_diffrn_reflns_limit_l_max 30
_diffrn_reflns_limit_l_min -29
_diffrn_reflns_number 13647
_diffrn_reflns_theta_full 25.277
_diffrn_reflns_theta_max 29.054
_diffrn_reflns_theta_min 1.758
_exptl_absorpt_coefficient_mu 0.173
_exptl_absorpt_correction_T_max 1.00000
_exptl_absorpt_correction_T_min 0.91840
_exptl_absorpt_correction_type multi-scan
_exptl_absorpt_process_details
;
(CrysAlis PRO; Agilent, 2011)
;
_exptl_crystal_colour colourless
_exptl_crystal_density_diffrn 1.140
_exptl_crystal_density_method 'not measured'
_exptl_crystal_description prism
_exptl_crystal_F_000 568
_exptl_crystal_size_max 0.430
_exptl_crystal_size_mid 0.340
_exptl_crystal_size_min 0.250
_refine_diff_density_max 0.47
_refine_diff_density_min -0.36
_refine_ls_abs_structure_details 'Flack (1983), 1519 Friedel-pairs'
_refine_ls_abs_structure_Flack -0.03(16)
_refine_ls_extinction_method None
_refine_ls_goodness_of_fit_ref 0.9665
_refine_ls_hydrogen_treatment mixed
_refine_ls_matrix_type full
_refine_ls_number_parameters 161
_refine_ls_number_reflns 3625
_refine_ls_number_restraints 6
_refine_ls_R_factor_all 0.0625
_refine_ls_R_factor_gt 0.0485
_refine_ls_shift/su_max 0.0089624
_refine_ls_shift/su_mean 0.0014744
_refine_ls_structure_factor_coef Fsqd
_refine_ls_weighting_details
;
 Method, part 1, Chebychev polynomial, (Watkin, 1994, Prince, 1982)
 [weight] = 1.0/[A~0~*T~0~(x)+A~1~*T~1~(x) ... +A~n-1~]*T~n-1~(x)]
 where A~i~ are the Chebychev coefficients listed below and x= Fcalc/Fmax
 Method = Robust Weighting (Prince, 1982)
 W = [weight] * [1-(deltaF/6*sigmaF)^2^]^2^
 A~i~ are:
 0.167E+04 0.247E+04 0.143E+04 638. 36.7
;
_refine_ls_weighting_scheme calc
_refine_ls_wR_factor_all 0.1244
_refine_ls_wR_factor_gt 0.1086
_refine_ls_wR_factor_ref 0.1207
_reflns_number_gt 2989
_reflns_number_total 3678
_reflns_threshold_expression I>2.0\s(I)
_cod_data_source_file fp3025sup1.cif
_cod_data_source_block IV
_cod_original_cell_volume 1511.48(13)
_cod_database_code 2311853

loop_
_symmetry_equiv_pos_as_xyz
x,y,z
-x+1/2,-y,z+1/2
x+1/2,-y+1/2,-z
-x,y+1/2,-z+1/2

loop_
_atom_site_type_symbol
_atom_site_label
_atom_site_fract_x
_atom_site_fract_y
_atom_site_fract_z
_atom_site_U_iso_or_equiv
_atom_site_adp_type
_atom_site_occupancy
P P1 0.92222(12) 0.71433(7) 0.56767(3) 0.0199 Uani 1.0000
O O2 0.9220(4) 0.8287(2) 0.52819(8) 0.0261 Uani 1.0000
N N3 1.0803(5) 0.6007(2) 0.54533(11) 0.0284 Uani 1.0000
C C4 1.0607(5) 0.4687(3) 0.56811(14) 0.0280 Uani 1.0000
C C5 0.8327(5) 0.4184(3) 0.56513(14) 0.0280 Uani 1.0000
C C6 0.6864(5) 0.5142(3) 0.59713(13) 0.0263 Uani 1.0000
N N7 0.6874(4) 0.6472(2) 0.57413(10) 0.0219 Uani 1.0000
H H71 0.611(4) 0.654(2) 0.5442(9) 0.0279 Uiso 1.0000
H H62 0.7322 0.5169 0.6370 0.0309 Uiso 1.0000
H H61 0.5436 0.4800 0.5953 0.0305 Uiso 1.0000
C C8 0.7623(7) 0.4021(3) 0.50247(14) 0.0390 Uani 1.0000
H H81 0.6146 0.3761 0.5016 0.0590 Uiso 1.0000
H H83 0.7765 0.4823 0.4819 0.0586 Uiso 1.0000
H H82 0.8467 0.3351 0.4840 0.0584 Uiso 1.0000
C C9 0.8230(6) 0.2877(4) 0.59695(16) 0.0424 Uani 1.0000
H H91 0.6832 0.2537 0.5953 0.0619 Uiso 1.0000
H H93 0.8637 0.2983 0.6370 0.0615 Uiso 1.0000
H H92 0.9168 0.2268 0.5790 0.0614 Uiso 1.0000
H H41 1.1096 0.4682 0.6077 0.0328 Uiso 1.0000
H H42 1.1498 0.4124 0.5455 0.0330 Uiso 1.0000
H H31 1.180(4) 0.6198(19) 0.5226(13) 0.0344 Uiso 1.0000
N N10 0.9891(4) 0.7447(2) 0.63597(10) 0.0231 Uani 1.0000
C C11 0.8364(5) 0.8141(3) 0.67295(12) 0.0234 Uani 1.0000
C C12 0.8545(6) 0.9622(3) 0.66928(13) 0.0337 Uani 1.0000
C C13 0.6835(7) 1.0266(4) 0.70579(16) 0.0426 Uani 1.0000
C C14 0.6949(7) 0.9818(4) 0.76827(15) 0.0414 Uani 1.0000
C C15 0.6814(7) 0.8348(4) 0.77232(14) 0.0390 Uani 1.0000
C C16 0.8514(6) 0.7691(3) 0.73561(12) 0.0338 Uani 1.0000
H H161 0.9865 0.7934 0.7513 0.0409 Uiso 1.0000
H H162 0.8370 0.6769 0.7374 0.0406 Uiso 1.0000
H H151 0.6950 0.8076 0.8123 0.0458 Uiso 1.0000
H H152 0.5447 0.8065 0.7587 0.0458 Uiso 1.0000
H H142 0.8293 1.0098 0.7850 0.0501 Uiso 1.0000
H H141 0.5801 1.0213 0.7897 0.0500 Uiso 1.0000
H H132 0.7055 1.1195 0.7040 0.0509 Uiso 1.0000
H H131 0.5484 1.0039 0.6894 0.0511 Uiso 1.0000
H H121 0.9968 0.9891 0.6835 0.0407 Uiso 1.0000
H H122 0.8426 0.9882 0.6298 0.0412 Uiso 1.0000
H H111 0.6979 0.7906 0.6591 0.0276 Uiso 1.0000
C C17 1.2130(5) 0.7761(4) 0.64523(14) 0.0333 Uani 1.0000
H H172 1.2467 0.7705 0.6860 0.0495 Uiso 1.0000
H H171 1.2452 0.8605 0.6321 0.0499 Uiso 1.0000
H H173 1.2977 0.7152 0.6242 0.0497 Uiso 1.0000

loop_
_atom_site_aniso_label
_atom_site_aniso_U_11
_atom_site_aniso_U_22
_atom_site_aniso_U_33
_atom_site_aniso_U_12
_atom_site_aniso_U_13
_atom_site_aniso_U_23
P1 0.0209(3) 0.0218(3) 0.0168(3) 0.0006(3) 0.0010(3) 0.0003(3)
O2 0.0295(11) 0.0273(10) 0.0215(9) -0.0008(9) 0.0003(9) 0.0045(8)
N3 0.0313(13) 0.0243(12) 0.0296(12) 0.0006(12) 0.0140(12) 0.0031(10)
C4 0.0316(15) 0.0251(13) 0.0273(13) 0.0045(12) 0.0057(15) 0.0028(13)
C5 0.0359(16) 0.0228(13) 0.0253(14) -0.0007(12) 0.0002(14) 0.0041(13)
C6 0.0304(16) 0.0259(15) 0.0226(13) -0.0043(12) 0.0026(12) 0.0022(12)
N7 0.0214(11) 0.0264(12) 0.0180(11) 0.0016(9) -0.0005(9) -0.0009(10)
C8 0.054(2) 0.0305(17) 0.0325(16) 0.0012(16) -0.0032(16) -0.0087(14)
C9 0.047(2) 0.0307(17) 0.050(2) -0.0035(17) 0.0078(17) 0.0116(17)
N10 0.0242(12) 0.0262(12) 0.0187(11) 0.0014(9) -0.0023(9) -0.0002(9)
C11 0.0277(14) 0.0245(15) 0.0181(12) -0.0026(11) -0.0006(11) -0.0010(10)
C12 0.052(2) 0.0248(15) 0.0240(15) 0.0014(14) 0.0090(14) 0.0006(12)
C13 0.056(2) 0.0323(18) 0.0397(19) 0.0076(17) 0.0088(18) -0.0080(16)
C14 0.052(2) 0.041(2) 0.0308(17) -0.0116(17) 0.0112(16) -0.0142(15)
C15 0.052(2) 0.0429(19) 0.0221(15) -0.0140(17) 0.0081(15) -0.0032(14)
C16 0.0471(19) 0.0346(17) 0.0196(13) -0.0011(15) 0.0002(13) 0.0051(12)
C17 0.0251(15) 0.0410(18) 0.0339(16) -0.0033(14) -0.0062(12) -0.0017(15)

loop_
_atom_type_symbol
_atom_type_scat_Cromer_Mann_a1
_atom_type_scat_Cromer_Mann_a2
_atom_type_scat_Cromer_Mann_a3
_atom_type_scat_Cromer_Mann_a4
_atom_type_scat_Cromer_Mann_b1
_atom_type_scat_Cromer_Mann_b2
_atom_type_scat_Cromer_Mann_b3
_atom_type_scat_Cromer_Mann_b4
_atom_type_scat_Cromer_Mann_c
_atom_type_scat_dispersion_real
_atom_type_scat_dispersion_imag
_atom_type_scat_source
C 2.3100 1.0200 1.5886 0.8650 20.8439 10.2075 0.5687 51.6512 0.2156 0.0033 0.0016 'International Tables Vol C 4.2.6.8 and 6.1.1.4'
H 0.4930 0.3229 0.1402 0.0408 10.5109 26.1257 3.1424 57.7998 0.0030 0.0000 0.0000 'International Tables Vol C 4.2.6.8 and 6.1.1.4'
N 12.2126 3.1322 2.0125 1.1663 0.0057 9.8933 28.9975 0.5826 -11.5290 0.0061 0.0033 'International Tables Vol C 4.2.6.8 and 6.1.1.4'
O 3.0485 2.2868 1.5463 0.8670 13.2771 5.7011 0.3239 32.9089 0.2508 0.0106 0.0060 'International Tables Vol C 4.2.6.8 and 6.1.1.4'
P 6.4345 4.1791 1.7800 1.4908 1.9067 27.1570 0.5260 68.1645 1.1149 0.1023 0.0942 'International Tables Vol C 4.2.6.8 and 6.1.1.4'

loop_
_geom_angle_atom_site_label_1
_geom_angle_atom_site_label_2
_geom_angle_atom_site_label_3
_geom_angle
_geom_angle_publ_flag
O2 P1 N3 112.03(13) yes
O2 P1 N7 112.76(13) yes
N3 P1 N7 106.39(14) yes
P1 N3 C4 120.2(2) yes
P1 N10 C11 118.37(19) yes
O2 P1 N10 115.69(12) yes
N3 P1 N10 106.32(14) yes
N7 P1 N10 102.82(13) yes
C6 N7 P1 115.3(2) yes
P1 N10 C17 115.1(2) yes
P1 N3 H31 119.3(12) no
C4 N3 H31 120.3(13) no
N3 C4 C5 112.2(3) no
N3 C4 H41 108.6 no
C5 C4 H41 110.0 no
N3 C4 H42 108.3 no
C5 C4 H42 108.8 no
H41 C4 H42 108.9 no
C4 C5 C6 109.0(2) no
C4 C5 C8 110.7(3) no
C6 C5 C8 110.6(3) no
C4 C5 C9 108.2(3) no
C6 C5 C9 107.9(3) no
C8 C5 C9 110.4(3) no
C5 C6 N7 114.8(2) no
C5 C6 H62 107.3 no
N7 C6 H62 108.5 no
C5 C6 H61 107.8 no
N7 C6 H61 109.0 no
H62 C6 H61 109.3 no
C6 N7 H71 111.8(14) no
P1 N7 H71 114.0(14) no
C5 C8 H81 109.3 no
C5 C8 H83 110.5 no
H81 C8 H83 108.4 no
C5 C8 H82 109.6 no
H81 C8 H82 108.9 no
H83 C8 H82 110.1 no
C5 C9 H91 109.9 no
C5 C9 H93 110.5 no
H91 C9 H93 109.1 no
C5 C9 H92 110.0 no
H91 C9 H92 108.5 no
H93 C9 H92 108.9 no
C11 N10 C17 116.1(2) no
N10 C11 C12 113.7(3) no
N10 C11 C16 111.3(2) no
C12 C11 C16 110.5(2) no
N10 C11 H111 106.3 no
C12 C11 H111 107.4 no
C16 C11 H111 107.3 no
C11 C12 C13 110.5(3) no
C11 C12 H121 109.0 no
C13 C12 H121 109.7 no
C11 C12 H122 109.0 no
C13 C12 H122 110.7 no
H121 C12 H122 108.0 no
C12 C13 C14 111.2(3) no
C12 C13 H132 107.7 no
C14 C13 H132 109.6 no
C12 C13 H131 107.8 no
C14 C13 H131 110.0 no
H132 C13 H131 110.5 no
C13 C14 C15 111.0(3) no
C13 C14 H142 109.2 no
C15 C14 H142 108.5 no
C13 C14 H141 108.9 no
C15 C14 H141 110.2 no
H142 C14 H141 109.0 no
C14 C15 C16 111.6(3) no
C14 C15 H151 109.9 no
C16 C15 H151 109.9 no
C14 C15 H152 109.3 no
C16 C15 H152 108.3 no
H151 C15 H152 107.7 no
C15 C16 C11 110.5(3) no
C15 C16 H161 107.4 no
C11 C16 H161 109.6 no
C15 C16 H162 110.4 no
C11 C16 H162 109.8 no
H161 C16 H162 109.1 no
N10 C17 H172 110.0 no
N10 C17 H171 111.3 no
H172 C17 H171 108.7 no
N10 C17 H173 108.8 no
H172 C17 H173 109.4 no
H171 C17 H173 108.6 no

loop_
_geom_bond_atom_site_label_1
_geom_bond_atom_site_label_2
_geom_bond_distance
_geom_bond_publ_flag
P1 O2 1.492(2) yes
P1 N3 1.625(3) yes
P1 N7 1.647(3) yes
P1 N10 1.667(2) yes
N3 C4 1.464(3) no
N3 H31 0.845(18) no
C4 C5 1.536(5) no
C4 H41 0.969 no
C4 H42 0.964 no
C5 C6 1.544(4) no
C5 C8 1.527(4) no
C5 C9 1.537(4) no
C6 N7 1.471(4) no
C6 H62 0.968 no
C6 H61 0.971 no
N7 H71 0.850(17) no
C8 H81 0.973 no
C8 H83 0.958 no
C8 H82 0.972 no
C9 H91 0.953 no
C9 H93 0.968 no
C9 H92 0.958 no
N10 C11 1.476(4) no
N10 C17 1.470(4) no
C11 C12 1.534(4) no
C11 C16 1.527(4) no
C11 H111 0.965 no
C12 C13 1.525(5) no
C12 H121 0.999 no
C12 H122 0.955 no
C13 C14 1.521(5) no
C13 H132 0.968 no
C13 H131 0.965 no
C14 C15 1.521(5) no
C14 H142 0.978 no
C14 H141 0.970 no
C15 C16 1.529(5) no
C15 H151 0.972 no
C15 H152 0.967 no
C16 H161 0.963 no
C16 H162 0.955 no
C17 H172 0.970 no
C17 H171 0.944 no
C17 H173 0.958 no

loop_
_geom_hbond_atom_site_label_D
_geom_hbond_atom_site_label_H
_geom_hbond_atom_site_label_A
_geom_hbond_site_symmetry_A
_geom_hbond_distance_DH
_geom_hbond_distance_HA
_geom_hbond_distance_DA
_geom_hbond_angle_DHA
_geom_hbond_publ_flag
N7 H71 O2 3_466 0.850 2.066 2.916(5) 180(3) yes
N3 H31 O2 3_566 0.845 2.004 2.848(5) 177(3) yes
